data_2235076
loop_
_publ_author_name
'Hazari, Saroj K. S.'
'Dey, B. K.'
'Ganguly, B.'
'Ng, Seik Weng'
'Tiekink, Edward R. T.'

_publ_section_title
;
 Bis(2,<i>S</i>-dimethyldithiocarbazate-\k^2^<i>N</i>^3^,<i>S</i>)(nitrato-\k<i>O</i>)copper(II)
 nitrate
;
_journal_coeditor_code HG5229
_journal_issue 6
_journal_name_full 'Acta Crystallographica Section E'
_journal_page_first m779
_journal_page_last m780
_journal_paper_doi 10.1107/S1600536812021423
_journal_volume 68
_journal_year 2012
_chemical_formula_iupac '[Cu (N O3) (C3 H8 N2 S2)2] N O3'
_chemical_formula_moiety 'C6 H16 Cu N5 O3 S4 +, N O3 -'
_chemical_formula_sum 'C6 H16 Cu N6 O6 S4'
_chemical_formula_weight 460.03
_chemical_name_systematic
;
Bis(2,<i>S</i>-dimethyldithiocarbazate-
\k^2^<i>N</i>^3^,<i>S</i>)(nitrato-\k<i>O</i>)copper(II) nitrate
;
_space_group_IT_number 2
_symmetry_cell_setting triclinic
_symmetry_space_group_name_Hall '-P 1'
_symmetry_space_group_name_H-M 'P -1'
_atom_sites_solution_hydrogens geom
_atom_sites_solution_primary direct
_atom_sites_solution_secondary difmap
_audit_creation_method SHELXL-97
_cell_angle_alpha 115.449(3)
_cell_angle_beta 100.734(3)
_cell_angle_gamma 97.258(3)
_cell_formula_units_Z 4
_cell_length_a 11.2716(4)
_cell_length_b 12.1741(4)
_cell_length_c 13.8970(5)
_cell_measurement_reflns_used 9482
_cell_measurement_temperature 100(2)
_cell_measurement_theta_max 27.5019
_cell_measurement_theta_min 2.3388
_cell_volume 1645.39(12)
_computing_cell_refinement 'CrysAlis PRO (Agilent, 2011)'
_computing_data_collection 'CrysAlis PRO (Agilent, 2011)'
_computing_data_reduction 'CrysAlis PRO (Agilent, 2011)'
_computing_molecular_graphics
;
ORTEP-3 (Farrugia, 1997), DIAMOND (Brandenburg, 2006) and QMol
(Gans &
Shalloway, 2001)
;
_computing_publication_material 'publCIF (Westrip, 2010)'
_computing_structure_refinement 'SHELXL97 (Sheldrick, 2008)'
_computing_structure_solution 'SHELXS97 (Sheldrick, 2008)'
_diffrn_ambient_temperature 100(2)
_diffrn_detector_area_resol_mean 10.4041
_diffrn_measured_fraction_theta_full 0.983
_diffrn_measured_fraction_theta_max 0.983
_diffrn_measurement_device_type 'Agilent SuperNova Dual diffractometer with an Atlas detector'
_diffrn_measurement_method '\w scan'
_diffrn_radiation_monochromator Mirror
_diffrn_radiation_source 'SuperNova (Mo) X-ray Source'
_diffrn_radiation_type MoK\a
_diffrn_radiation_wavelength 0.71073
_diffrn_reflns_av_R_equivalents 0.0795
_diffrn_reflns_av_sigmaI/netI 0.0621
_diffrn_reflns_limit_h_max 14
_diffrn_reflns_limit_h_min -14
_diffrn_reflns_limit_k_max 15
_diffrn_reflns_limit_k_min -15
_diffrn_reflns_limit_l_max 18
_diffrn_reflns_limit_l_min -18
_diffrn_reflns_number 25371
_diffrn_reflns_theta_full 27.67
_diffrn_reflns_theta_max 27.67
_diffrn_reflns_theta_min 2.65
_diffrn_standards_decay_% 0
_diffrn_standards_interval_count 0
_diffrn_standards_interval_time 0
_diffrn_standards_number 0
_exptl_absorpt_coefficient_mu 1.872
_exptl_absorpt_correction_T_max 1.00000
_exptl_absorpt_correction_T_min 0.63367
_exptl_absorpt_correction_type multi-scan
_exptl_absorpt_process_details '(CrysAlis PRO; Agilent, 2011)'
_exptl_crystal_colour dark-blue
_exptl_crystal_density_diffrn 1.857
_exptl_crystal_density_method 'not measured'
_exptl_crystal_description prism
_exptl_crystal_F_000 940
_exptl_crystal_size_max 0.40
_exptl_crystal_size_mid 0.20
_exptl_crystal_size_min 0.10
_refine_diff_density_max 1.150
_refine_diff_density_min -0.949
_refine_ls_extinction_method none
_refine_ls_goodness_of_fit_ref 1.085
_refine_ls_hydrogen_treatment constr
_refine_ls_matrix_type full
_refine_ls_number_parameters 423
_refine_ls_number_reflns 7555
_refine_ls_number_restraints 0
_refine_ls_restrained_S_all 1.085
_refine_ls_R_factor_all 0.0803
_refine_ls_R_factor_gt 0.0587
_refine_ls_shift/su_max 0.001
_refine_ls_shift/su_mean 0.000
_refine_ls_structure_factor_coef Fsqd
_refine_ls_weighting_details 'calc w=1/[\s^2^(Fo^2^)+(0.0751P)^2^+6.3265P] where P=(Fo^2^+2Fc^2^)/3'
_refine_ls_weighting_scheme calc
_refine_ls_wR_factor_gt 0.1538
_refine_ls_wR_factor_ref 0.1647
_reflns_number_gt 5675
_reflns_number_total 7555
_reflns_threshold_expression I>2\s(I)
_cod_data_source_file hg5229.cif
_cod_data_source_block I
_cod_original_cell_volume 1645.39(10)
_cod_database_code 2235076
_cod_database_fobs_code 2235076

loop_
_symmetry_equiv_pos_as_xyz
'x, y, z'
'-x, -y, -z'

loop_
_atom_site_type_symbol
_atom_site_label
_atom_site_fract_x
_atom_site_fract_y
_atom_site_fract_z
_atom_site_U_iso_or_equiv
_atom_site_adp_type
_atom_site_calc_flag
_atom_site_refinement_flags
_atom_site_occupancy
_atom_site_symmetry_multiplicity
Cu Cu1 0.27022(5) 0.71242(5) 0.22467(4) 0.01064(15) Uani d . 1 1
Cu Cu2 0.20705(5) 0.78519(5) 0.77159(4) 0.01078(15) Uani d . 1 1
S S1 0.65195(10) 0.59926(12) 0.27050(9) 0.0159(2) Uani d . 1 1
S S2 0.40155(10) 0.59825(11) 0.14944(9) 0.0155(2) Uani d . 1 1
S S3 0.13598(10) 0.65016(11) 0.05685(9) 0.0139(2) Uani d . 1 1
S S4 -0.11634(11) 0.70264(12) 0.01711(10) 0.0188(3) Uani d . 1 1
S S5 0.60066(11) 0.78742(12) 0.95772(10) 0.0190(3) Uani d . 1 1
S S6 0.35150(10) 0.85031(11) 0.93451(9) 0.0143(2) Uani d . 1 1
S S7 0.06784(10) 0.88609(11) 0.84813(9) 0.0139(2) Uani d . 1 1
S S8 -0.16110(10) 0.92279(11) 0.72725(9) 0.0133(2) Uani d . 1 1
O O1 0.1587(3) 0.5846(3) 0.7551(3) 0.0177(7) Uani d . 1 1
O O2 -0.0076(3) 0.4891(3) 0.6179(3) 0.0199(7) Uani d . 1 1
O O3 0.0550(3) 0.4046(3) 0.7214(3) 0.0202(7) Uani d . 1 1
O O4 0.3519(3) 0.9027(3) 0.2425(3) 0.0232(8) Uani d . 1 1
O O5 0.5043(3) 0.9861(3) 0.3912(3) 0.0235(8) Uani d . 1 1
O O6 0.4745(3) 1.0785(3) 0.2888(3) 0.0203(7) Uani d . 1 1
O O7 0.3444(3) 0.5699(3) 0.4424(3) 0.0263(8) Uani d . 1 1
O O8 0.2260(3) 0.3833(3) 0.3526(3) 0.0233(8) Uani d . 1 1
O O9 0.2420(4) 0.4953(3) 0.5264(3) 0.0245(8) Uani d . 1 1
O O10 0.2186(3) 0.8161(3) 0.5108(3) 0.0165(7) Uani d . 1 1
O O11 0.2091(4) 0.9896(3) 0.5040(3) 0.0255(8) Uani d . 1 1
O O12 0.2295(3) 0.9840(3) 0.6602(3) 0.0254(8) Uani d . 1 1
N N1 0.4943(3) 0.7112(4) 0.3668(3) 0.0106(7) Uani d . 1 1
N N2 0.3831(3) 0.7541(4) 0.3726(3) 0.0116(7) Uani d . 1 1
H H21 0.4027 0.8358 0.4139 0.014 Uiso calc R 1 1
H H22 0.3421 0.7212 0.4056 0.014 Uiso calc R 1 1
N N3 0.1317(3) 0.7749(4) 0.2882(3) 0.0127(8) Uani d . 1 1
H H31 0.1039 0.7274 0.3160 0.015 Uiso calc R 1 1
H H32 0.1619 0.8512 0.3430 0.015 Uiso calc R 1 1
N N4 0.0302(3) 0.7770(4) 0.2120(3) 0.0114(7) Uani d . 1 1
N N5 0.4450(3) 0.9892(3) 0.3079(3) 0.0119(7) Uani d . 1 1
N N6 0.4480(3) 0.7287(4) 0.7694(3) 0.0130(8) Uani d . 1 1
N N7 0.3416(3) 0.7342(4) 0.6995(3) 0.0124(8) Uani d . 1 1
H H71 0.3115 0.6601 0.6416 0.015 Uiso calc R 1 1
H H72 0.3649 0.7874 0.6756 0.015 Uiso calc R 1 1
N N8 0.0826(3) 0.7273(4) 0.6262(3) 0.0123(8) Uani d . 1 1
H H81 0.1221 0.7324 0.5788 0.015 Uiso calc R 1 1
H H82 0.0468 0.6480 0.6008 0.015 Uiso calc R 1 1
N N9 -0.0108(3) 0.7954(3) 0.6308(3) 0.0095(7) Uani d . 1 1
N N10 0.0668(3) 0.4928(4) 0.6978(3) 0.0133(8) Uani d . 1 1
N N11 0.2703(4) 0.4823(4) 0.4388(3) 0.0151(8) Uani d . 1 1
N N12 0.2198(4) 0.9315(4) 0.5595(3) 0.0169(8) Uani d . 1 1
C C1 0.6459(4) 0.5218(5) 0.1266(4) 0.0178(10) Uani d . 1 1
H H1A 0.7211 0.4904 0.1176 0.027 Uiso calc R 1 1
H H1B 0.6405 0.5809 0.0963 0.027 Uiso calc R 1 1
H H1C 0.5728 0.4516 0.0871 0.027 Uiso calc R 1 1
C C2 0.5109(4) 0.6429(4) 0.2689(4) 0.0110(8) Uani d . 1 1
C C3 0.5857(4) 0.7512(5) 0.4715(4) 0.0152(9) Uani d . 1 1
H H3A 0.6280 0.6840 0.4663 0.023 Uiso calc R 1 1
H H3B 0.5440 0.7704 0.5307 0.023 Uiso calc R 1 1
H H3C 0.6468 0.8260 0.4879 0.023 Uiso calc R 1 1
C C4 -0.0671(4) 0.8334(5) 0.2569(4) 0.0176(10) Uani d . 1 1
H H4A -0.1007 0.8761 0.2159 0.026 Uiso calc R 1 1
H H4B -0.0321 0.8940 0.3352 0.026 Uiso calc R 1 1
H H4C -0.1337 0.7680 0.2496 0.026 Uiso calc R 1 1
C C5 0.0214(4) 0.7144(4) 0.1053(4) 0.0119(9) Uani d . 1 1
C C6 -0.0918(5) 0.6233(5) -0.1177(4) 0.0203(10) Uani d . 1 1
H H6A -0.1655 0.6124 -0.1740 0.030 Uiso calc R 1 1
H H6B -0.0769 0.5412 -0.1303 0.030 Uiso calc R 1 1
H H6C -0.0196 0.6730 -0.1223 0.030 Uiso calc R 1 1
C C7 0.5800(5) 0.8552(5) 1.0945(4) 0.0224(11) Uani d . 1 1
H H7A 0.6548 0.8614 1.1473 0.034 Uiso calc R 1 1
H H7B 0.5086 0.8024 1.0969 0.034 Uiso calc R 1 1
H H7C 0.5653 0.9389 1.1141 0.034 Uiso calc R 1 1
C C8 0.4610(4) 0.7851(4) 0.8777(4) 0.0133(9) Uani d . 1 1
C C9 0.5417(4) 0.6735(5) 0.7175(4) 0.0170(10) Uani d . 1 1
H H9A 0.5769 0.6266 0.7534 0.025 Uiso calc R 1 1
H H9B 0.6078 0.7400 0.7257 0.025 Uiso calc R 1 1
H H9C 0.5032 0.6169 0.6388 0.025 Uiso calc R 1 1
C C10 -0.0875(4) 0.7751(4) 0.5256(4) 0.0139(9) Uani d . 1 1
H H10A -0.1248 0.8467 0.5369 0.021 Uiso calc R 1 1
H H10B -0.1533 0.6989 0.4947 0.021 Uiso calc R 1 1
H H10C -0.0362 0.7660 0.4741 0.021 Uiso calc R 1 1
C C11 -0.0305(4) 0.8604(4) 0.7285(4) 0.0113(8) Uani d . 1 1
C C12 -0.1614(4) 0.9903(5) 0.8701(4) 0.0174(10) Uani d . 1 1
H H12A -0.2341 1.0262 0.8793 0.026 Uiso calc R 1 1
H H12B -0.0856 1.0562 0.9150 0.026 Uiso calc R 1 1
H H12C -0.1646 0.9254 0.8941 0.026 Uiso calc R 1 1

loop_
_atom_site_aniso_label
_atom_site_aniso_U_11
_atom_site_aniso_U_22
_atom_site_aniso_U_33
_atom_site_aniso_U_12
_atom_site_aniso_U_13
_atom_site_aniso_U_23
Cu1 0.0092(3) 0.0148(3) 0.0094(3) 0.0038(2) 0.0040(2) 0.0061(2)
Cu2 0.0107(3) 0.0145(3) 0.0087(3) 0.0045(2) 0.0051(2) 0.0053(2)
S1 0.0118(5) 0.0270(6) 0.0099(5) 0.0089(5) 0.0055(4) 0.0072(5)
S2 0.0147(5) 0.0221(6) 0.0080(5) 0.0077(5) 0.0028(4) 0.0047(5)
S3 0.0117(5) 0.0191(6) 0.0109(5) 0.0048(4) 0.0040(4) 0.0062(4)
S4 0.0141(5) 0.0261(7) 0.0169(6) 0.0074(5) 0.0027(4) 0.0105(5)
S5 0.0137(5) 0.0261(7) 0.0180(6) 0.0077(5) 0.0043(5) 0.0101(5)
S6 0.0119(5) 0.0195(6) 0.0100(5) 0.0049(4) 0.0045(4) 0.0046(4)
S7 0.0154(5) 0.0204(6) 0.0079(5) 0.0079(4) 0.0055(4) 0.0063(4)
S8 0.0124(5) 0.0191(6) 0.0102(5) 0.0066(4) 0.0055(4) 0.0066(4)
O1 0.0163(16) 0.0150(17) 0.0197(17) -0.0026(13) 0.0004(13) 0.0095(14)
O2 0.0180(17) 0.0208(18) 0.0191(18) 0.0047(14) 0.0013(14) 0.0089(15)
O3 0.0219(17) 0.0162(17) 0.0255(19) 0.0010(14) 0.0068(15) 0.0131(15)
O4 0.0195(17) 0.0203(18) 0.0231(19) -0.0062(14) -0.0062(15) 0.0119(16)
O5 0.0216(18) 0.026(2) 0.0210(19) -0.0025(15) -0.0026(15) 0.0142(16)
O6 0.0257(18) 0.0164(17) 0.0232(19) 0.0010(14) 0.0095(15) 0.0130(15)
O7 0.029(2) 0.023(2) 0.031(2) -0.0001(16) 0.0144(17) 0.0157(17)
O8 0.0241(18) 0.0227(19) 0.0165(18) 0.0043(15) 0.0075(15) 0.0026(15)
O9 0.034(2) 0.0234(19) 0.0134(17) -0.0020(16) 0.0096(15) 0.0076(15)
O10 0.0196(17) 0.0166(17) 0.0159(16) 0.0060(13) 0.0114(14) 0.0067(14)
O11 0.032(2) 0.0192(19) 0.0225(19) 0.0047(16) -0.0014(16) 0.0106(16)
O12 0.028(2) 0.027(2) 0.0144(18) 0.0047(16) 0.0112(15) 0.0020(15)
N1 0.0094(17) 0.0160(19) 0.0099(18) 0.0053(14) 0.0047(14) 0.0076(15)
N2 0.0140(18) 0.0132(19) 0.0108(18) 0.0082(15) 0.0069(15) 0.0056(15)
N3 0.0112(17) 0.018(2) 0.0090(18) 0.0026(15) 0.0010(14) 0.0073(16)
N4 0.0088(17) 0.0159(19) 0.0117(18) 0.0047(14) 0.0042(14) 0.0073(16)
N5 0.0113(17) 0.0116(18) 0.0150(19) 0.0051(14) 0.0087(15) 0.0053(15)
N6 0.0101(17) 0.016(2) 0.0129(19) 0.0040(15) 0.0057(15) 0.0056(16)
N7 0.0132(18) 0.0137(19) 0.0103(18) 0.0019(15) 0.0042(15) 0.0055(15)
N8 0.0140(18) 0.0161(19) 0.0113(18) 0.0089(15) 0.0067(15) 0.0077(16)
N9 0.0089(16) 0.0122(18) 0.0098(17) 0.0034(14) 0.0051(14) 0.0061(15)
N10 0.0101(17) 0.0131(19) 0.017(2) 0.0048(15) 0.0083(15) 0.0047(16)
N11 0.0132(18) 0.018(2) 0.018(2) 0.0046(15) 0.0061(16) 0.0099(17)
N12 0.0109(18) 0.021(2) 0.018(2) 0.0034(16) 0.0054(15) 0.0072(17)
C1 0.016(2) 0.025(3) 0.012(2) 0.0083(19) 0.0065(18) 0.006(2)
C2 0.013(2) 0.009(2) 0.010(2) 0.0026(16) 0.0056(16) 0.0036(17)
C3 0.012(2) 0.025(3) 0.008(2) 0.0068(18) 0.0028(17) 0.0054(19)
C4 0.015(2) 0.019(2) 0.019(2) 0.0091(19) 0.0097(19) 0.006(2)
C5 0.010(2) 0.013(2) 0.014(2) 0.0021(16) 0.0036(17) 0.0075(18)
C6 0.024(2) 0.025(3) 0.017(2) 0.005(2) 0.006(2) 0.014(2)
C7 0.022(2) 0.030(3) 0.015(2) 0.007(2) 0.004(2) 0.011(2)
C8 0.015(2) 0.014(2) 0.009(2) 0.0033(17) 0.0047(17) 0.0039(18)
C9 0.015(2) 0.021(2) 0.016(2) 0.0094(19) 0.0099(18) 0.0060(19)
C10 0.014(2) 0.019(2) 0.010(2) 0.0056(18) 0.0025(17) 0.0072(18)
C11 0.011(2) 0.014(2) 0.011(2) 0.0032(17) 0.0059(16) 0.0063(18)
C12 0.017(2) 0.025(3) 0.010(2) 0.010(2) 0.0076(18) 0.0050(19)

loop_
_atom_type_symbol
_atom_type_description
_atom_type_scat_dispersion_real
_atom_type_scat_dispersion_imag
_atom_type_scat_source
C C 0.0033 0.0016 'International Tables Vol C Tables 4.2.6.8 and 6.1.1.4'
H H 0.0000 0.0000 'International Tables Vol C Tables 4.2.6.8 and 6.1.1.4'
N N 0.0061 0.0033 'International Tables Vol C Tables 4.2.6.8 and 6.1.1.4'
O O 0.0106 0.0060 'International Tables Vol C Tables 4.2.6.8 and 6.1.1.4'
S S 0.1246 0.1234 'International Tables Vol C Tables 4.2.6.8 and 6.1.1.4'
Cu Cu 0.3201 1.2651 'International Tables Vol C Tables 4.2.6.8 and 6.1.1.4'

loop_
_geom_angle_atom_site_label_1
_geom_angle_atom_site_label_2
_geom_angle_atom_site_label_3
_geom_angle
N3 Cu1 N2 94.04(14)
N3 Cu1 S2 166.11(12)
N2 Cu1 S2 86.27(11)
N3 Cu1 O4 91.59(15)
N2 Cu1 O4 91.09(14)
S2 Cu1 O4 102.29(11)
N3 Cu1 S3 85.68(11)
N2 Cu1 S3 175.33(12)
S2 Cu1 S3 92.88(4)
O4 Cu1 S3 93.58(9)
N7 Cu2 N8 92.53(15)
N7 Cu2 S7 165.60(12)
N8 Cu2 S7 85.68(11)
N7 Cu2 S6 86.25(11)
N8 Cu2 S6 178.76(11)
S7 Cu2 S6 95.44(4)
N7 Cu2 O1 87.60(14)
N8 Cu2 O1 89.83(14)
S7 Cu2 O1 106.66(9)
S6 Cu2 O1 90.35(9)
C2 S1 C1 102.6(2)
C2 S2 Cu1 97.03(15)
C5 S3 Cu1 96.68(16)
C5 S4 C6 103.3(2)
C8 S5 C7 102.6(2)
C8 S6 Cu2 95.88(16)
C11 S7 Cu2 96.78(15)
C11 S8 C12 102.0(2)
N10 O1 Cu2 133.0(3)
N5 O4 Cu1 133.9(3)
C2 N1 N2 119.0(4)
C2 N1 C3 124.2(4)
N2 N1 C3 116.7(3)
N1 N2 Cu1 114.4(3)
N1 N2 H21 108.6
Cu1 N2 H21 108.6
N1 N2 H22 108.6
Cu1 N2 H22 108.6
H21 N2 H22 107.6
N4 N3 Cu1 115.0(3)
N4 N3 H31 108.5
Cu1 N3 H31 108.5
N4 N3 H32 108.5
Cu1 N3 H32 108.5
H31 N3 H32 107.5
C5 N4 N3 118.3(4)
C5 N4 C4 124.2(4)
N3 N4 C4 116.9(4)
O5 N5 O6 121.1(4)
O5 N5 O4 120.0(4)
O6 N5 O4 118.9(4)
C8 N6 N7 117.8(4)
C8 N6 C9 124.5(4)
N7 N6 C9 117.3(4)
N6 N7 Cu2 114.5(3)
N6 N7 H71 108.6
Cu2 N7 H71 108.6
N6 N7 H72 108.6
Cu2 N7 H72 108.6
H71 N7 H72 107.6
N9 N8 Cu2 114.5(3)
N9 N8 H81 108.6
Cu2 N8 H81 108.6
N9 N8 H82 108.6
Cu2 N8 H82 108.6
H81 N8 H82 107.6
C11 N9 N8 117.6(4)
C11 N9 C10 125.2(4)
N8 N9 C10 116.6(3)
O2 N10 O3 121.1(4)
O2 N10 O1 120.4(4)
O3 N10 O1 118.4(4)
O8 N11 O7 121.4(4)
O8 N11 O9 119.8(4)
O7 N11 O9 118.8(4)
O12 N12 O11 121.4(4)
O12 N12 O10 119.7(4)
O11 N12 O10 118.9(4)
S1 C1 H1A 109.5
S1 C1 H1B 109.5
H1A C1 H1B 109.5
S1 C1 H1C 109.5
H1A C1 H1C 109.5
H1B C1 H1C 109.5
N1 C2 S2 122.5(3)
N1 C2 S1 115.5(3)
S2 C2 S1 122.0(3)
N1 C3 H3A 109.5
N1 C3 H3B 109.5
H3A C3 H3B 109.5
N1 C3 H3C 109.5
H3A C3 H3C 109.5
H3B C3 H3C 109.5
N4 C4 H4A 109.5
N4 C4 H4B 109.5
H4A C4 H4B 109.5
N4 C4 H4C 109.5
H4A C4 H4C 109.5
H4B C4 H4C 109.5
N4 C5 S3 122.7(3)
N4 C5 S4 115.4(3)
S3 C5 S4 121.8(3)
S4 C6 H6A 109.5
S4 C6 H6B 109.5
H6A C6 H6B 109.5
S4 C6 H6C 109.5
H6A C6 H6C 109.5
H6B C6 H6C 109.5
S5 C7 H7A 109.5
S5 C7 H7B 109.5
H7A C7 H7B 109.5
S5 C7 H7C 109.5
H7A C7 H7C 109.5
H7B C7 H7C 109.5
N6 C8 S6 123.1(3)
N6 C8 S5 114.8(3)
S6 C8 S5 122.1(3)
N6 C9 H9A 109.5
N6 C9 H9B 109.5
H9A C9 H9B 109.5
N6 C9 H9C 109.5
H9A C9 H9C 109.5
H9B C9 H9C 109.5
N9 C10 H10A 109.5
N9 C10 H10B 109.5
H10A C10 H10B 109.5
N9 C10 H10C 109.5
H10A C10 H10C 109.5
H10B C10 H10C 109.5
N9 C11 S7 122.3(3)
N9 C11 S8 115.9(3)
S7 C11 S8 121.8(3)
S8 C12 H12A 109.5
S8 C12 H12B 109.5
H12A C12 H12B 109.5
S8 C12 H12C 109.5
H12A C12 H12C 109.5
H12B C12 H12C 109.5

loop_
_geom_bond_atom_site_label_1
_geom_bond_atom_site_label_2
_geom_bond_distance
_geom_bond_publ_flag
Cu1 S2 2.2502(12) y
Cu1 S3 2.2759(12) y
Cu1 O4 2.271(3) y
Cu1 N2 2.017(4) y
Cu1 N3 2.008(4) y
Cu2 S6 2.2724(12) y
Cu2 S7 2.2557(12) y
Cu2 O1 2.334(3) y
Cu2 N7 1.990(4) y
Cu2 N8 2.004(4) y
S1 C2 1.738(4) ?
S1 C1 1.790(5) ?
S2 C2 1.692(5) ?
S3 C5 1.691(4) ?
S4 C5 1.737(4) ?
S4 C6 1.795(5) ?
S5 C8 1.739(5) ?
S5 C7 1.793(5) ?
S6 C8 1.688(5) ?
S7 C11 1.694(5) ?
S8 C11 1.740(4) ?
S8 C12 1.794(5) ?
O1 N10 1.262(5) ?
O2 N10 1.241(5) ?
O3 N10 1.250(5) ?
O4 N5 1.257(5) ?
O5 N5 1.242(5) ?
O6 N5 1.246(5) ?
O7 N11 1.246(5) ?
O8 N11 1.234(5) ?
O9 N11 1.264(5) ?
O10 N12 1.268(5) ?
O11 N12 1.252(5) ?
O12 N12 1.239(5) ?
N1 C2 1.318(6) ?
N1 N2 1.420(5) ?
N1 C3 1.457(6) ?
N2 H21 0.8800 ?
N2 H22 0.8800 ?
N3 N4 1.417(5) ?
N3 H31 0.8800 ?
N3 H32 0.8800 ?
N4 C5 1.321(6) ?
N4 C4 1.463(6) ?
N6 C8 1.328(6) ?
N6 N7 1.424(5) ?
N6 C9 1.459(6) ?
N7 H71 0.8800 ?
N7 H72 0.8800 ?
N8 N9 1.414(5) ?
N8 H81 0.8800 ?
N8 H82 0.8800 ?
N9 C11 1.324(6) ?
N9 C10 1.454(6) ?
C1 H1A 0.9800 ?
C1 H1B 0.9800 ?
C1 H1C 0.9800 ?
C3 H3A 0.9800 ?
C3 H3B 0.9800 ?
C3 H3C 0.9800 ?
C4 H4A 0.9800 ?
C4 H4B 0.9800 ?
C4 H4C 0.9800 ?
C6 H6A 0.9800 ?
C6 H6B 0.9800 ?
C6 H6C 0.9800 ?
C7 H7A 0.9800 ?
C7 H7B 0.9800 ?
C7 H7C 0.9800 ?
C9 H9A 0.9800 ?
C9 H9B 0.9800 ?
C9 H9C 0.9800 ?
C10 H10A 0.9800 ?
C10 H10B 0.9800 ?
C10 H10C 0.9800 ?
C12 H12A 0.9800 ?
C12 H12B 0.9800 ?
C12 H12C 0.9800 ?

loop_
_geom_hbond_atom_site_label_D
_geom_hbond_atom_site_label_H
_geom_hbond_atom_site_label_A
_geom_hbond_site_symmetry_A
_geom_hbond_distance_DH
_geom_hbond_distance_HA
_geom_hbond_distance_DA
_geom_hbond_angle_DHA
N2 H21 O5 . 0.88 2.21 2.860(5) 131
N2 H22 O7 . 0.88 2.11 2.817(5) 136
N3 H31 O3 2_566 0.88 2.07 2.776(5) 137
N3 H32 O11 . 0.88 2.05 2.881(5) 156
N7 H71 O9 . 0.88 1.89 2.768(5) 174
N7 H72 O6 2_676 0.88 2.10 2.807(5) 137
N8 H81 O10 . 0.88 2.01 2.842(5) 157
N8 H82 O2 . 0.88 2.08 2.894(5) 154
C6 H6A O8 2_565 0.98 2.47 3.295(6) 141
C7 H7A O12 2_677 0.98 2.48 3.247(6) 135

loop_
_geom_torsion_atom_site_label_1
_geom_torsion_atom_site_label_2
_geom_torsion_atom_site_label_3
_geom_torsion_atom_site_label_4
_geom_torsion
N3 Cu1 S2 C2 -98.7(5)
N2 Cu1 S2 C2 -6.90(19)
O4 Cu1 S2 C2 83.40(18)
S3 Cu1 S2 C2 177.70(16)
N3 Cu1 S3 C5 5.78(19)
N2 Cu1 S3 C5 92.5(13)
S2 Cu1 S3 C5 171.94(16)
O4 Cu1 S3 C5 -85.54(18)
N7 Cu2 S6 C8 -9.96(19)
N8 Cu2 S6 C8 -21(5)
S7 Cu2 S6 C8 -175.62(16)
O1 Cu2 S6 C8 77.61(18)
N7 Cu2 S7 C11 74.6(5)
N8 Cu2 S7 C11 -8.69(19)
S6 Cu2 S7 C11 170.78(16)
O1 Cu2 S7 C11 -97.22(18)
N7 Cu2 O1 N10 -111.8(4)
N8 Cu2 O1 N10 -19.2(4)
S7 Cu2 O1 N10 66.2(4)
S6 Cu2 O1 N10 162.0(4)
N3 Cu1 O4 N5 105.5(4)
N2 Cu1 O4 N5 11.4(4)
S2 Cu1 O4 N5 -75.0(4)
S3 Cu1 O4 N5 -168.7(4)
C2 N1 N2 Cu1 -4.4(5)
C3 N1 N2 Cu1 173.1(3)
N3 Cu1 N2 N1 173.2(3)
S2 Cu1 N2 N1 7.1(3)
O4 Cu1 N2 N1 -95.2(3)
S3 Cu1 N2 N1 86.8(14)
N2 Cu1 N3 N4 173.4(3)
S2 Cu1 N3 N4 -95.8(5)
O4 Cu1 N3 N4 82.2(3)
S3 Cu1 N3 N4 -11.3(3)
Cu1 N3 N4 C5 14.6(5)
Cu1 N3 N4 C4 -174.1(3)
Cu1 O4 N5 O5 -9.9(6)
Cu1 O4 N5 O6 171.7(3)
C8 N6 N7 Cu2 -15.9(5)
C9 N6 N7 Cu2 170.7(3)
N8 Cu2 N7 N6 -165.2(3)
S7 Cu2 N7 N6 112.3(5)
S6 Cu2 N7 N6 15.0(3)
O1 Cu2 N7 N6 -75.5(3)
N7 Cu2 N8 N9 -149.6(3)
S7 Cu2 N8 N9 16.1(3)
S6 Cu2 N8 N9 -139(5)
O1 Cu2 N8 N9 122.8(3)
Cu2 N8 N9 C11 -20.0(5)
Cu2 N8 N9 C10 167.7(3)
Cu2 O1 N10 O2 15.7(6)
Cu2 O1 N10 O3 -166.4(3)
N2 N1 C2 S2 -3.0(6)
C3 N1 C2 S2 179.8(3)
N2 N1 C2 S1 178.0(3)
C3 N1 C2 S1 0.7(6)
Cu1 S2 C2 N1 7.4(4)
Cu1 S2 C2 S1 -173.6(2)
C1 S1 C2 N1 -175.2(4)
C1 S1 C2 S2 5.8(3)
N3 N4 C5 S3 -9.1(6)
C4 N4 C5 S3 -179.8(3)
N3 N4 C5 S4 171.0(3)
C4 N4 C5 S4 0.4(6)
Cu1 S3 C5 N4 -0.1(4)
Cu1 S3 C5 S4 179.7(2)
C6 S4 C5 N4 176.2(3)
C6 S4 C5 S3 -3.7(4)
N7 N6 C8 S6 5.9(6)
C9 N6 C8 S6 178.8(4)
N7 N6 C8 S5 -173.9(3)
C9 N6 C8 S5 -1.0(6)
Cu2 S6 C8 N6 5.2(4)
Cu2 S6 C8 S5 -175.0(3)
C7 S5 C8 N6 -174.7(4)
C7 S5 C8 S6 5.5(4)
N8 N9 C11 S7 11.7(6)
C10 N9 C11 S7 -176.7(3)
N8 N9 C11 S8 -170.5(3)
C10 N9 C11 S8 1.1(6)
Cu2 S7 C11 N9 1.2(4)
Cu2 S7 C11 S8 -176.6(2)
C12 S8 C11 N9 175.4(3)
C12 S8 C11 S7 -6.7(3)
